data_8104901
loop_
_publ_author_name
'Averdunk, Arthur'
'Hosten, Eric C.'
'Betz, Richard'

_publ_section_title
;
 Crystal structure of phenarsazine chloride dimethylsulfoxide solvate,
 C14H15AsClNOS
;
_journal_issue 1
_journal_name_full 'Zeitschrift f\"ur Kristallographie - New Crystal Structures'
_journal_page_first 129
_journal_page_last 131
_journal_paper_doi 10.1515/ncrs-2020-0394
_journal_volume 236
_journal_year 2021
_chemical_formula_sum 'C14 H15 As Cl N O S'
_chemical_formula_weight 355.70
_chemical_name_systematic 'phenarsazine chloride dimethyl sulfoxide solvate'
_space_group_IT_number 4
_space_group_name_Hall 'P 2yb'
_space_group_name_H-M_alt 'P 1 21 1'
_symmetry_cell_setting monoclinic
_symmetry_Int_Tables_number 4
_symmetry_space_group_name_Hall 'P 2yb'
_symmetry_space_group_name_H-M 'P 1 21 1'
_atom_sites_solution_hydrogens mixed
_atom_sites_solution_primary direct
_atom_sites_solution_secondary difmap
_cell_angle_alpha 90
_cell_angle_beta 90.130(2)
_cell_angle_gamma 90
_cell_formula_units_Z 2
_cell_length_a 5.2852(2)
_cell_length_b 13.3035(6)
_cell_length_c 10.7522(5)
_cell_measurement_reflns_used 5549
_cell_measurement_temperature 200(2)
_cell_measurement_theta_max 28.30
_cell_measurement_theta_min 3.60
_cell_volume 756.00(6)
_computing_cell_refinement 'SAINT (Bruker, 2010)'
_computing_data_collection 'APEX2 (Bruker, 2010)'
_computing_data_reduction SAINT
_computing_molecular_graphics 'ORTEP3 (Farrugia, 2012), Mercury (Macrae et al., 2008)'
_computing_publication_material 'SHELXL-97, PLATON (Spek, 2009)'
_computing_structure_refinement 'SHELXL-97 (Sheldrick, 2015)'
_computing_structure_solution 'SHELXS-97 (Sheldrick, 2015)'
_diffrn_ambient_temperature 200(2)
_diffrn_measured_fraction_theta_full 0.997
_diffrn_measured_fraction_theta_max 0.985
_diffrn_measurement_device_type 'Bruker APEX-II CCD'
_diffrn_measurement_method '\f and \w scans'
_diffrn_radiation_type MoK\a
_diffrn_radiation_wavelength 0.71073
_diffrn_reflns_av_R_equivalents 0.0149
_diffrn_reflns_av_unetI/netI 0.0403
_diffrn_reflns_limit_h_max 7
_diffrn_reflns_limit_h_min -7
_diffrn_reflns_limit_k_max 17
_diffrn_reflns_limit_k_min -17
_diffrn_reflns_limit_l_max 14
_diffrn_reflns_limit_l_min -10
_diffrn_reflns_number 6536
_diffrn_reflns_theta_full 25.242
_diffrn_reflns_theta_max 28.303
_diffrn_reflns_theta_min 1.894
_exptl_absorpt_coefficient_mu 2.554
_exptl_absorpt_correction_T_max 1.0000
_exptl_absorpt_correction_T_min 0.7819
_exptl_absorpt_correction_type numerical
_exptl_absorpt_process_details
;                                                              
SADABS (Bruker, 2008)                                          
;
_exptl_crystal_colour yellow
_exptl_crystal_density_diffrn 1.563
_exptl_crystal_description block
_exptl_crystal_F_000 360
_exptl_crystal_size_max 0.503
_exptl_crystal_size_mid 0.396
_exptl_crystal_size_min 0.301
_refine_diff_density_max 0.570
_refine_diff_density_min -0.334
_refine_diff_density_rms 0.051
_refine_ls_abs_structure_details
;                                                                          
Flack, H. D. (1983)                                                        
<i>Acta Cryst.</i> A<b>39</b>, 882--892.                                   
;
_refine_ls_abs_structure_Flack 0.023(10)
_refine_ls_extinction_coef .
_refine_ls_extinction_method none
_refine_ls_goodness_of_fit_ref 1.024
_refine_ls_hydrogen_treatment mixed
_refine_ls_matrix_type full
_refine_ls_number_parameters 212
_refine_ls_number_reflns 3458
_refine_ls_number_restraints 8
_refine_ls_restrained_S_all 1.027
_refine_ls_R_factor_all 0.0215
_refine_ls_R_factor_gt 0.0200
_refine_ls_shift/su_max 0.000
_refine_ls_shift/su_mean 0.000
_refine_ls_structure_factor_coef Fsqd
_refine_ls_weighting_details 'w=1/[\s^2^(Fo^2^)+(0.0136P)^2^] where P=(Fo^2^+2Fc^2^)/3'
_refine_ls_weighting_scheme calc
_refine_ls_wR_factor_gt 0.0498
_refine_ls_wR_factor_ref 0.0503
_reflns_number_gt 3278
_reflns_number_total 3458
_reflns_threshold_expression 'I > 2\s(I)'
_cod_data_source_file suppl_j_ncrs-2020-0394_suppl.cif
_cod_data_source_block I
_cod_depositor_comments
;
The following automatic conversions were performed:

data item '_symmetry_cell_setting' value 'Monoclinic' was changed to
'monoclinic' in accordance with the built-in table derived from the
CIF Core dictionary named 'cif_core.dic' version 2.4.5 last updated
on 2014-11-21.

Automatic conversion script
Id: cif_fix_values 8738 2021-04-28 16:35:53Z antanas 
;
_cod_original_sg_symbol_H-M P2(1)
_cod_database_code 8104901
_iucr_geom_bonds_special_details
;                                                              
<i>C<i>~g~(1) is the centroid of carbon atoms C21--C26.              
;

loop_
_symmetry_equiv_pos_as_xyz
'x, y, z'
'-x, y+1/2, -z'

loop_
_atom_site_label
_atom_site_type_symbol
_atom_site_fract_x
_atom_site_fract_y
_atom_site_fract_z
_atom_site_U_iso_or_equiv
_atom_site_adp_type
_atom_site_occupancy
_atom_site_site_symmetry_order
_atom_site_calc_flag
_atom_site_refinement_flags_posn
_atom_site_refinement_flags_adp
_atom_site_refinement_flags_occupancy
_atom_site_disorder_assembly
_atom_site_disorder_group
As1 As -0.09517(4) 0.48504(3) 0.15347(2) 0.03070(8) Uani 1 1 d . . . . .
Cl1 Cl 0.15457(17) 0.37728(7) 0.04100(8) 0.0564(2) Uani 1 1 d . . . . .
N1 N 0.2992(4) 0.5005(2) 0.38523(19) 0.0305(5) Uani 1 1 d D . . . .
C11 C 0.1646(5) 0.58025(19) 0.1905(2) 0.0276(5) Uani 1 1 d . . . . .
C12 C 0.3254(4) 0.57271(19) 0.2939(2) 0.0263(5) Uani 1 1 d . . . . .
C13 C 0.5254(5) 0.6424(2) 0.3066(3) 0.0313(6) Uani 1 1 d . . . . .
H13 H 0.637250 0.637527 0.375589 0.038 Uiso 1 1 calc R U . . .
C14 C 0.5598(6) 0.7166(2) 0.2209(3) 0.0391(6) Uani 1 1 d . . . . .
H14 H 0.696935 0.762179 0.230016 0.047 Uiso 1 1 calc R U . . .
C15 C 0.3948(6) 0.7261(3) 0.1197(3) 0.0448(7) Uani 1 1 d . . . . .
H15 H 0.416279 0.778848 0.061109 0.054 Uiso 1 1 calc R U . . .
C16 C 0.2009(6) 0.6578(2) 0.1063(3) 0.0392(6) Uani 1 1 d . . . . .
H16 H 0.088926 0.664068 0.037469 0.047 Uiso 1 1 calc R U . . .
C21 C -0.0752(5) 0.41224(19) 0.3068(2) 0.0285(5) Uani 1 1 d . . . . .
C22 C 0.1151(5) 0.4282(2) 0.3951(2) 0.0294(5) Uani 1 1 d . . . . .
C23 C 0.1230(5) 0.3652(2) 0.5008(3) 0.0371(6) Uani 1 1 d . . . . .
H23 H 0.252429 0.374264 0.561185 0.045 Uiso 1 1 calc R U . . .
C24 C -0.0542(6) 0.2912(2) 0.5171(3) 0.0447(7) Uani 1 1 d . . . . .
H24 H -0.044685 0.249049 0.588250 0.054 Uiso 1 1 calc R U . . .
C25 C -0.2487(6) 0.2767(2) 0.4306(3) 0.0453(8) Uani 1 1 d . . . . .
H25 H -0.372825 0.226099 0.443029 0.054 Uiso 1 1 calc R U . . .
C26 C -0.2566(5) 0.3373(2) 0.3272(3) 0.0383(6) Uani 1 1 d . . . . .
H26 H -0.388363 0.328178 0.268040 0.046 Uiso 1 1 calc R U . . .
H1 H 0.405(5) 0.508(2) 0.438(2) 0.030(7) Uiso 1 1 d D . . . .
S3 S 0.8146(3) 0.55342(12) 0.67438(15) 0.0454(5) Uani 0.578(4) 1 d D . P A 1
O3 O 0.598(5) 0.5610(12) 0.5898(17) 0.060(3) Uani 0.578(4) 1 d D . P A 1
C31 C 0.7704(17) 0.6574(5) 0.7760(7) 0.069(2) Uani 0.578(4) 1 d D . P A 1
H31A H 0.801214 0.720047 0.730626 0.104 Uiso 0.578(4) 1 calc R U P A 1
H31B H 0.889156 0.652337 0.845900 0.104 Uiso 0.578(4) 1 calc R U P A 1
H31C H 0.596627 0.657015 0.807583 0.104 Uiso 0.578(4) 1 calc R U P A 1
C32 C 0.749(3) 0.4560(6) 0.7822(7) 0.109(4) Uani 0.578(4) 1 d D . P A 1
H32A H 0.731727 0.392078 0.737781 0.164 Uiso 0.578(4) 1 calc R U P A 1
H32B H 0.590680 0.471054 0.825928 0.164 Uiso 0.578(4) 1 calc R U P A 1
H32C H 0.887473 0.451193 0.842560 0.164 Uiso 0.578(4) 1 calc R U P A 1
S4 S 0.7087(5) 0.50598(18) 0.7137(2) 0.0537(9) Uani 0.422(4) 1 d D . P A 2
O4 O 0.605(7) 0.5364(18) 0.596(2) 0.060(3) Uani 0.422(4) 1 d D . P A 2
C41 C 0.9955(18) 0.5644(11) 0.7441(10) 0.089(4) Uani 0.422(4) 1 d D . P A 2
H41A H 1.118214 0.545731 0.679965 0.133 Uiso 0.422(4) 1 calc R U P A 2
H41B H 1.058349 0.543067 0.825761 0.133 Uiso 0.422(4) 1 calc R U P A 2
H41C H 0.971965 0.637488 0.743802 0.133 Uiso 0.422(4) 1 calc R U P A 2
C42 C 0.535(2) 0.5638(14) 0.8342(8) 0.094(5) Uani 0.422(4) 1 d D . P A 2
H42A H 0.471946 0.629117 0.805607 0.140 Uiso 0.422(4) 1 calc R U P A 2
H42B H 0.644969 0.573529 0.906740 0.140 Uiso 0.422(4) 1 calc R U P A 2
H42C H 0.391934 0.520852 0.857113 0.140 Uiso 0.422(4) 1 calc R U P A 2

loop_
_atom_site_aniso_label
_atom_site_aniso_U_11
_atom_site_aniso_U_22
_atom_site_aniso_U_33
_atom_site_aniso_U_23
_atom_site_aniso_U_13
_atom_site_aniso_U_12
As1 0.02820(12) 0.03533(14) 0.02854(12) -0.00296(13) -0.00555(8) -0.00134(13)
Cl1 0.0640(5) 0.0530(5) 0.0523(4) -0.0248(4) 0.0138(4) -0.0031(4)
N1 0.0289(9) 0.0331(15) 0.0294(9) 0.0018(10) -0.0073(8) -0.0047(10)
C11 0.0274(11) 0.0262(13) 0.0293(12) -0.0033(10) -0.0005(10) 0.0020(10)
C12 0.0259(11) 0.0260(13) 0.0271(11) -0.0035(9) 0.0020(9) 0.0037(9)
C13 0.0279(12) 0.0342(15) 0.0316(13) -0.0061(11) -0.0011(11) -0.0011(11)
C14 0.0374(14) 0.0334(15) 0.0465(16) -0.0023(13) 0.0029(12) -0.0076(12)
C15 0.0513(18) 0.0400(17) 0.0430(15) 0.0112(13) -0.0002(13) -0.0083(14)
C16 0.0454(16) 0.0388(16) 0.0333(14) 0.0047(12) -0.0008(12) 0.0020(13)
C21 0.0245(11) 0.0274(13) 0.0337(12) -0.0011(10) 0.0008(10) 0.0016(10)
C22 0.0268(12) 0.0290(13) 0.0324(13) -0.0005(10) 0.0029(10) 0.0031(10)
C23 0.0356(14) 0.0401(17) 0.0356(13) 0.0062(12) -0.0013(11) 0.0017(12)
C24 0.0443(17) 0.0433(18) 0.0466(17) 0.0145(14) 0.0042(14) 0.0001(14)
C25 0.0379(16) 0.0387(17) 0.059(2) 0.0092(14) 0.0045(15) -0.0095(13)
C26 0.0322(13) 0.0369(16) 0.0457(16) -0.0004(12) -0.0009(12) -0.0035(12)
S3 0.0501(9) 0.0404(9) 0.0458(8) 0.0011(7) -0.0113(7) -0.0011(7)
O3 0.088(2) 0.044(8) 0.049(2) -0.009(4) -0.0384(17) 0.016(6)
C31 0.099(6) 0.044(4) 0.065(4) -0.020(3) -0.034(4) 0.011(4)
C32 0.226(14) 0.052(5) 0.050(4) 0.022(3) -0.015(6) 0.012(6)
S4 0.0661(13) 0.0532(19) 0.0417(11) 0.0095(11) -0.0127(9) -0.0111(12)
O4 0.088(2) 0.044(8) 0.049(2) -0.009(4) -0.0384(17) 0.016(6)
C41 0.049(5) 0.150(13) 0.067(6) -0.016(7) -0.015(5) -0.016(7)
C42 0.055(5) 0.183(16) 0.043(5) 0.012(7) 0.001(4) 0.011(8)

loop_
_atom_type_symbol
_atom_type_description
_atom_type_scat_dispersion_real
_atom_type_scat_dispersion_imag
_atom_type_scat_source
C C 0.0033 0.0016 'International Tables Vol C Tables 4.2.6.8 and 6.1.1.4'
H H 0.0000 0.0000 'International Tables Vol C Tables 4.2.6.8 and 6.1.1.4'
As As 0.0499 2.0058 'International Tables Vol C Tables 4.2.6.8 and 6.1.1.4'
Cl Cl 0.1484 0.1585 'International Tables Vol C Tables 4.2.6.8 and 6.1.1.4'
N N 0.0061 0.0033 'International Tables Vol C Tables 4.2.6.8 and 6.1.1.4'
O O 0.0106 0.0060 'International Tables Vol C Tables 4.2.6.8 and 6.1.1.4'
S S 0.1246 0.1234 'International Tables Vol C Tables 4.2.6.8 and 6.1.1.4'

loop_
_geom_angle_atom_site_label_1
_geom_angle_atom_site_label_2
_geom_angle_atom_site_label_3
_geom_angle
_geom_angle_site_symmetry_1
_geom_angle_site_symmetry_3
C11 As1 C21 96.76(11) . .
C11 As1 Cl1 96.32(8) . .
C21 As1 Cl1 96.14(8) . .
C22 N1 C12 127.9(2) . .
C22 N1 H1 121(2) . .
C12 N1 H1 111(2) . .
C16 C11 C12 119.1(2) . .
C16 C11 As1 117.3(2) . .
C12 C11 As1 123.53(19) . .
N1 C12 C11 123.5(2) . .
N1 C12 C13 117.7(2) . .
C11 C12 C13 118.8(2) . .
C14 C13 C12 120.8(3) . .
C14 C13 H13 119.6 . .
C12 C13 H13 119.6 . .
C13 C14 C15 120.5(3) . .
C13 C14 H14 119.7 . .
C15 C14 H14 119.7 . .
C16 C15 C14 119.0(3) . .
C16 C15 H15 120.5 . .
C14 C15 H15 120.5 . .
C15 C16 C11 121.8(3) . .
C15 C16 H16 119.1 . .
C11 C16 H16 119.1 . .
C22 C21 C26 119.5(2) . .
C22 C21 As1 123.14(19) . .
C26 C21 As1 117.3(2) . .
N1 C22 C21 124.2(2) . .
N1 C22 C23 117.3(2) . .
C21 C22 C23 118.5(2) . .
C24 C23 C22 120.7(3) . .
C24 C23 H23 119.7 . .
C22 C23 H23 119.7 . .
C23 C24 C25 121.0(3) . .
C23 C24 H24 119.5 . .
C25 C24 H24 119.5 . .
C26 C25 C24 118.6(3) . .
C26 C25 H25 120.7 . .
C24 C25 H25 120.7 . .
C25 C26 C21 121.7(3) . .
C25 C26 H26 119.2 . .
C21 C26 H26 119.2 . .
O3 S3 C32 107.6(10) . .
O3 S3 C31 103.0(8) . .
C32 S3 C31 98.0(4) . .
S3 C31 H31A 109.5 . .
S3 C31 H31B 109.5 . .
H31A C31 H31B 109.5 . .
S3 C31 H31C 109.5 . .
H31A C31 H31C 109.5 . .
H31B C31 H31C 109.5 . .
S3 C32 H32A 109.5 . .
S3 C32 H32B 109.5 . .
H32A C32 H32B 109.5 . .
S3 C32 H32C 109.5 . .
H32A C32 H32C 109.5 . .
H32B C32 H32C 109.5 . .
O4 S4 C41 111.8(16) . .
O4 S4 C42 109.0(15) . .
C41 S4 C42 97.0(6) . .
S4 C41 H41A 109.5 . .
S4 C41 H41B 109.5 . .
H41A C41 H41B 109.5 . .
S4 C41 H41C 109.5 . .
H41A C41 H41C 109.5 . .
H41B C41 H41C 109.5 . .
S4 C42 H42A 109.5 . .
S4 C42 H42B 109.5 . .
H42A C42 H42B 109.5 . .
S4 C42 H42C 109.5 . .
H42A C42 H42C 109.5 . .
H42B C42 H42C 109.5 . .

loop_
_geom_bond_atom_site_label_1
_geom_bond_atom_site_label_2
_geom_bond_distance
_geom_bond_site_symmetry_2
As1 C11 1.909(3) .
As1 C21 1.915(3) .
As1 Cl1 2.2950(8) .
N1 C22 1.373(4) .
N1 C12 1.381(3) .
N1 H1 0.80(2) .
C11 C16 1.387(4) .
C11 C12 1.401(3) .
C12 C13 1.413(4) .
C13 C14 1.362(4) .
C13 H13 0.9500 .
C14 C15 1.399(4) .
C14 H14 0.9500 .
C15 C16 1.377(4) .
C15 H15 0.9500 .
C16 H16 0.9500 .
C21 C22 1.398(4) .
C21 C26 1.401(4) .
C22 C23 1.412(4) .
C23 C24 1.370(4) .
C23 H23 0.9500 .
C24 C25 1.398(5) .
C24 H24 0.9500 .
C25 C26 1.374(5) .
C25 H25 0.9500 .
C26 H26 0.9500 .
S3 O3 1.463(14) .
S3 C32 1.774(8) .
S3 C31 1.778(6) .
C31 H31A 0.9800 .
C31 H31B 0.9800 .
C31 H31C 0.9800 .
C32 H32A 0.9800 .
C32 H32B 0.9800 .
C32 H32C 0.9800 .
S4 O4 1.433(15) .
S4 C41 1.734(10) .
S4 C42 1.766(11) .
C41 H41A 0.9800 .
C41 H41B 0.9800 .
C41 H41C 0.9800 .
C42 H42A 0.9800 .
C42 H42B 0.9800 .
C42 H42C 0.9800 .

loop_
_geom_hbond_atom_site_label_D
_geom_hbond_atom_site_label_H
_geom_hbond_atom_site_label_A
_geom_hbond_distance_DH
_geom_hbond_distance_HA
_geom_hbond_distance_DA
_geom_hbond_angle_DHA
_geom_hbond_site_symmetry_A
N1 H1 O3 0.80(2) 2.05(3) 2.822(13) 162(3) .
C31 H31A <i>C<i>~g~(1) 0.98 2.72 3.643(7) 156 2_656

loop_
_geom_torsion_atom_site_label_1
_geom_torsion_atom_site_label_2
_geom_torsion_atom_site_label_3
_geom_torsion_atom_site_label_4
_geom_torsion
_geom_torsion_site_symmetry_1
_geom_torsion_site_symmetry_2
_geom_torsion_site_symmetry_3
_geom_torsion_site_symmetry_4
C22 N1 C12 C11 -2.6(4) . . . .
C22 N1 C12 C13 177.2(2) . . . .
C16 C11 C12 N1 177.6(2) . . . .
As1 C11 C12 N1 -5.6(3) . . . .
C16 C11 C12 C13 -2.3(3) . . . .
As1 C11 C12 C13 174.52(19) . . . .
N1 C12 C13 C14 -179.0(2) . . . .
C11 C12 C13 C14 0.9(4) . . . .
C12 C13 C14 C15 1.1(4) . . . .
C13 C14 C15 C16 -1.6(5) . . . .
C14 C15 C16 C11 0.2(5) . . . .
C12 C11 C16 C15 1.8(4) . . . .
As1 C11 C16 C15 -175.2(2) . . . .
C12 N1 C22 C21 3.8(4) . . . .
C12 N1 C22 C23 -177.3(2) . . . .
C26 C21 C22 N1 -178.9(3) . . . .
As1 C21 C22 N1 3.5(4) . . . .
C26 C21 C22 C23 2.2(4) . . . .
As1 C21 C22 C23 -175.4(2) . . . .
N1 C22 C23 C24 -179.9(3) . . . .
C21 C22 C23 C24 -0.9(4) . . . .
C22 C23 C24 C25 -0.7(5) . . . .
C23 C24 C25 C26 1.1(5) . . . .
C24 C25 C26 C21 0.2(4) . . . .
C22 C21 C26 C25 -1.9(4) . . . .
As1 C21 C26 C25 175.8(2) . . . .
